data_4342297
loop_
_publ_author_name
'Huang, Kexuan'
'Martin, Caleb D.'

_publ_section_title
;
 Ring expansion reactions of pentaphenylborole with dipolar molecules as a
 route to seven-membered boron heterocycles.
;
_journal_issue 4
_journal_name_full 'Inorganic chemistry'
_journal_page_first 1869
_journal_page_last 1875
_journal_paper_doi 10.1021/ic502784d
_journal_volume 54
_journal_year 2015
_chemical_formula_sum 'C84 H64 B2 N2 O4'
_chemical_formula_weight 1186.99
_chemical_name_systematic
;
 ?
;
_space_group_crystal_system triclinic
_space_group_IT_number 2
_space_group_name_Hall '-P 1'
_space_group_name_H-M_alt 'P -1'
_symmetry_space_group_name_Hall '-P 1'
_symmetry_space_group_name_H-M 'P -1'
_atom_sites_solution_hydrogens geom
_audit_creation_method SHELXL-2013
_cell_angle_alpha 81.2260(10)
_cell_angle_beta 78.651(2)
_cell_angle_gamma 65.2790(10)
_cell_formula_units_Z 2
_cell_length_a 13.5669(7)
_cell_length_b 14.1590(7)
_cell_length_c 18.4513(9)
_cell_measurement_temperature 150(2)
_cell_volume 3146.8(3)
_computing_cell_refinement 'Bruker SAINT'
_computing_data_collection 'Bruker APEX2'
_computing_data_reduction 'Bruker SAINT'
_computing_molecular_graphics 'Bruker SHELXTL'
_computing_publication_material 'Bruker SHELXTL'
_computing_structure_refinement 'SHELXL-2013 (Sheldrick, 2013)'
_computing_structure_solution 'SHELXS-97 (Sheldrick 2008)'
_diffrn_ambient_temperature 150(2)
_diffrn_measured_fraction_theta_full 0.999
_diffrn_measured_fraction_theta_max 0.997
_diffrn_radiation_type MoK\a
_diffrn_radiation_wavelength 0.71073
_diffrn_reflns_av_R_equivalents 0.0674
_diffrn_reflns_av_unetI/netI 0.0608
_diffrn_reflns_Laue_measured_fraction_full 0.999
_diffrn_reflns_Laue_measured_fraction_max 0.997
_diffrn_reflns_limit_h_max 17
_diffrn_reflns_limit_h_min -17
_diffrn_reflns_limit_k_max 18
_diffrn_reflns_limit_k_min -18
_diffrn_reflns_limit_l_max 23
_diffrn_reflns_limit_l_min -23
_diffrn_reflns_number 75631
_diffrn_reflns_point_group_measured_fraction_full 0.999
_diffrn_reflns_point_group_measured_fraction_max 0.997
_diffrn_reflns_theta_full 25.242
_diffrn_reflns_theta_max 27.233
_diffrn_reflns_theta_min 2.259
_exptl_absorpt_coefficient_mu 0.076
_exptl_absorpt_correction_T_max 0.987
_exptl_absorpt_correction_T_min 0.977
_exptl_absorpt_correction_type multi-scan
_exptl_absorpt_process_details SADABs
_exptl_crystal_colour colourless
_exptl_crystal_density_diffrn 1.253
_exptl_crystal_description block
_exptl_crystal_F_000 1248
_exptl_crystal_size_max 0.360
_exptl_crystal_size_mid 0.250
_exptl_crystal_size_min 0.170
_refine_diff_density_max 0.531
_refine_diff_density_min -0.284
_refine_diff_density_rms 0.059
_refine_ls_extinction_method none
_refine_ls_goodness_of_fit_ref 1.022
_refine_ls_hydrogen_treatment constr
_refine_ls_matrix_type full
_refine_ls_number_parameters 831
_refine_ls_number_reflns 14032
_refine_ls_number_restraints 0
_refine_ls_restrained_S_all 1.022
_refine_ls_R_factor_all 0.1218
_refine_ls_R_factor_gt 0.0685
_refine_ls_shift/su_max 0.000
_refine_ls_shift/su_mean 0.000
_refine_ls_structure_factor_coef Fsqd
_refine_ls_weighting_details 'w=1/[\s^2^(Fo^2^)+(0.0850P)^2^+2.2834P] where P=(Fo^2^+2Fc^2^)/3'
_refine_ls_weighting_scheme calc
_refine_ls_wR_factor_gt 0.1629
_refine_ls_wR_factor_ref 0.1901
_reflns_Friedel_coverage 0.000
_reflns_number_gt 8716
_reflns_number_total 14032
_reflns_threshold_expression 'I > 2\s(I)'
_cod_data_source_file ic502784d_si_002.cif
_cod_data_source_block cdm12
_cod_depositor_comments 'Adding full bibliography for 4342296--4342300.cif.'
_cod_database_code 4342297
_shelx_space_group_comment
;
The symmetry employed for this shelxl refinement is uniquely defined
by the following loop, which should always be used as a source of
symmetry information in preference to the above space-group names.
They are only intended as comments.
;
_shelx_estimated_absorpt_t_min 0.973
_shelx_estimated_absorpt_t_max 0.987
_shelxl_version_number 2013-4

loop_
_space_group_symop_operation_xyz
'x, y, z'
'-x, -y, -z'

loop_
_atom_site_label
_atom_site_type_symbol
_atom_site_fract_x
_atom_site_fract_y
_atom_site_fract_z
_atom_site_U_iso_or_equiv
_atom_site_adp_type
_atom_site_occupancy
_atom_site_site_symmetry_order
_atom_site_calc_flag
_atom_site_refinement_flags_posn
_atom_site_refinement_flags_adp
B1 B 0.0499(2) 0.96411(19) 0.40484(14) 0.0187(5) Uani 1 1 d . .
B101 B 0.4848(2) 0.6029(2) 0.05297(15) 0.0259(6) Uani 1 1 d . .
C1 C -0.05823(18) 0.91008(16) 0.51991(12) 0.0182(5) Uani 1 1 d . .
C2 C -0.14357(19) 0.87871(17) 0.56687(12) 0.0206(5) Uani 1 1 d . .
C3 C 0.22566(19) 1.04968(17) 0.39177(12) 0.0212(5) Uani 1 1 d . .
C4 C 0.25156(19) 0.93563(17) 0.40902(12) 0.0208(5) Uani 1 1 d . .
C5 C 0.17500(18) 0.89533(17) 0.42040(11) 0.0182(5) Uani 1 1 d . .
C11 C -0.09926(19) 0.88386(17) 0.40816(12) 0.0198(5) Uani 1 1 d . .
C12 C -0.0576(2) 0.7885(2) 0.37867(15) 0.0304(6) Uani 1 1 d . .
H34 H 0.0126 0.7379 0.3874 0.037 Uiso 1 1 calc R U
C13 C -0.1177(2) 0.7667(2) 0.33663(15) 0.0345(6) Uani 1 1 d . .
H33 H -0.0886 0.7011 0.3162 0.041 Uiso 1 1 calc R U
C14 C -0.2204(2) 0.8400(2) 0.32407(14) 0.0302(6) Uani 1 1 d . .
C15 C -0.2645(2) 0.9345(2) 0.35567(14) 0.0303(6) Uani 1 1 d . .
H4 H -0.3361 0.9839 0.3489 0.036 Uiso 1 1 calc R U
C16 C -0.2028(2) 0.95595(19) 0.39725(14) 0.0272(5) Uani 1 1 d . .
H5 H -0.2321 1.0210 0.4185 0.033 Uiso 1 1 calc R U
C17 C -0.3738(3) 0.8841(3) 0.26223(19) 0.0575(9) Uani 1 1 d . .
H3 H -0.4269 0.9000 0.3078 0.086 Uiso 1 1 calc R U
H2 H -0.3988 0.8543 0.2286 0.086 Uiso 1 1 calc R U
H1 H -0.3673 0.9483 0.2381 0.086 Uiso 1 1 calc R U
C22 C -0.1213(2) 0.76611(18) 0.57148(12) 0.0223(5) Uani 1 1 d . .
C23 C -0.0161(2) 0.6902(2) 0.56907(15) 0.0329(6) Uani 1 1 d . .
H9 H 0.0437 0.7099 0.5651 0.039 Uiso 1 1 calc R U
C24 C 0.0034(3) 0.5857(2) 0.57237(16) 0.0383(7) Uani 1 1 d . .
H8 H 0.0764 0.5344 0.5703 0.046 Uiso 1 1 calc R U
C25 C -0.0815(3) 0.5562(2) 0.57853(15) 0.0378(7) Uani 1 1 d . .
H7 H -0.0680 0.4842 0.5825 0.045 Uiso 1 1 calc R U
C26 C -0.1868(3) 0.6306(2) 0.57902(18) 0.0453(8) Uani 1 1 d . .
H6 H -0.2459 0.6101 0.5820 0.054 Uiso 1 1 calc R U
C27 C -0.2069(2) 0.7352(2) 0.57518(16) 0.0393(7) Uani 1 1 d . .
H10 H -0.2797 0.7863 0.5751 0.047 Uiso 1 1 calc R U
C31 C 0.2881(2) 1.08328(18) 0.32364(14) 0.0274(5) Uani 1 1 d . .
C32 C 0.2355(3) 1.1164(3) 0.26128(16) 0.0495(8) Uani 1 1 d . .
H11 H 0.1652 1.1155 0.2640 0.059 Uiso 1 1 calc R U
C33 C 0.2834(3) 1.1506(3) 0.19541(18) 0.0627(10) Uani 1 1 d . .
H12 H 0.2462 1.1723 0.1534 0.075 Uiso 1 1 calc R U
C34 C 0.3839(3) 1.1534(3) 0.19038(18) 0.0543(9) Uani 1 1 d . .
H13 H 0.4180 1.1747 0.1446 0.065 Uiso 1 1 calc R U
C35 C 0.4335(3) 1.1258(3) 0.2502(2) 0.0657(11) Uani 1 1 d . .
H14 H 0.5015 1.1315 0.2477 0.079 Uiso 1 1 calc R U
C36 C 0.3874(3) 1.0885(3) 0.31707(19) 0.0572(9) Uani 1 1 d . .
H15 H 0.4260 1.0666 0.3584 0.069 Uiso 1 1 calc R U
C41 C 0.37008(19) 0.87122(18) 0.41565(14) 0.0257(5) Uani 1 1 d . .
C42 C 0.4239(2) 0.9030(2) 0.45805(14) 0.0328(6) Uani 1 1 d . .
H20 H 0.3851 0.9661 0.4817 0.039 Uiso 1 1 calc R U
C43 C 0.5325(2) 0.8442(3) 0.46614(17) 0.0466(8) Uani 1 1 d . .
H19 H 0.5677 0.8671 0.4952 0.056 Uiso 1 1 calc R U
C44 C 0.5895(3) 0.7531(3) 0.4323(2) 0.0557(10) Uani 1 1 d . .
H18 H 0.6638 0.7122 0.4384 0.067 Uiso 1 1 calc R U
C45 C 0.5392(3) 0.7210(2) 0.3897(2) 0.0560(10) Uani 1 1 d . .
H16 H 0.5789 0.6577 0.3663 0.067 Uiso 1 1 calc R U
C46 C 0.4303(2) 0.7802(2) 0.38034(18) 0.0402(7) Uani 1 1 d . .
H17 H 0.3969 0.7580 0.3495 0.048 Uiso 1 1 calc R U
C51 C 0.20761(18) 0.78246(17) 0.44555(13) 0.0215(5) Uani 1 1 d . .
C52 C 0.2118(2) 0.71042(18) 0.40002(14) 0.0262(5) Uani 1 1 d . .
H21 H 0.1914 0.7337 0.3520 0.031 Uiso 1 1 calc R U
C53 C 0.2451(2) 0.60565(19) 0.42350(17) 0.0356(6) Uani 1 1 d . .
H22 H 0.2480 0.5577 0.3915 0.043 Uiso 1 1 calc R U
C54 C 0.2740(2) 0.5706(2) 0.49339(17) 0.0395(7) Uani 1 1 d . .
H23 H 0.2970 0.4987 0.5096 0.047 Uiso 1 1 calc R U
C55 C 0.2694(2) 0.6405(2) 0.53947(16) 0.0376(7) Uani 1 1 d . .
H24 H 0.2887 0.6167 0.5878 0.045 Uiso 1 1 calc R U
C56 C 0.2369(2) 0.74528(19) 0.51601(14) 0.0288(6) Uani 1 1 d . .
H25 H 0.2344 0.7926 0.5484 0.035 Uiso 1 1 calc R U
C61 C 0.0373(2) 0.99081(17) 0.31862(12) 0.0219(5) Uani 1 1 d . .
C62 C -0.0541(2) 1.0726(2) 0.29474(14) 0.0344(6) Uani 1 1 d . .
H32 H -0.1110 1.1128 0.3306 0.041 Uiso 1 1 calc R U
C63 C -0.0651(3) 1.0973(2) 0.22008(16) 0.0463(8) Uani 1 1 d . .
H26 H -0.1298 1.1522 0.2058 0.056 Uiso 1 1 calc R U
C64 C 0.0173(3) 1.0428(2) 0.16692(15) 0.0447(8) Uani 1 1 d . .
H27 H 0.0113 1.0612 0.1158 0.054 Uiso 1 1 calc R U
C65 C 0.1087(3) 0.9611(2) 0.18866(15) 0.0402(7) Uani 1 1 d . .
H201 H 0.1656 0.9219 0.1525 0.048 Uiso 1 1 calc R U
C66 C 0.1179(2) 0.93604(19) 0.26327(14) 0.0307(6) Uani 1 1 d . .
H200 H 0.1817 0.8793 0.2771 0.037 Uiso 1 1 calc R U
C101 C 0.3640(2) 0.56029(18) -0.01295(13) 0.0247(5) Uani 1 1 d . .
C102 C 0.2824(2) 0.57353(18) -0.06141(13) 0.0259(5) Uani 1 1 d . .
C103 C 0.6767(2) 0.45199(18) 0.13164(13) 0.0256(5) Uani 1 1 d . .
C104 C 0.5615(2) 0.46996(18) 0.16372(13) 0.0262(5) Uani 1 1 d . .
C105 C 0.4729(2) 0.53298(18) 0.13075(13) 0.0262(5) Uani 1 1 d . .
C111 C 0.3107(2) 0.74120(18) -0.01003(13) 0.0251(5) Uani 1 1 d . .
C112 C 0.2039(2) 0.78864(19) 0.02439(13) 0.0296(6) Uani 1 1 d . .
H61 H 0.1734 0.7508 0.0621 0.036 Uiso 1 1 calc R U
C113 C 0.1419(2) 0.8914(2) 0.00359(14) 0.0338(6) Uani 1 1 d . .
H62 H 0.0682 0.9241 0.0268 0.041 Uiso 1 1 calc R U
C114 C 0.1868(2) 0.94707(19) -0.05107(14) 0.0331(6) Uani 1 1 d . .
C115 C 0.2929(2) 0.8999(2) -0.08570(15) 0.0364(6) Uani 1 1 d . .
H64 H 0.3235 0.9376 -0.1235 0.044 Uiso 1 1 calc R U
C116 C 0.3547(2) 0.7965(2) -0.06473(14) 0.0316(6) Uani 1 1 d . .
H65 H 0.4282 0.7635 -0.0883 0.038 Uiso 1 1 calc R U
C117 C 0.1518(3) 1.1055(3) -0.1285(2) 0.0663(11) Uani 1 1 d . .
H35 H 0.2199 1.1095 -0.1220 0.099 Uiso 1 1 calc R U
H36 H 0.0947 1.1761 -0.1335 0.099 Uiso 1 1 calc R U
H63 H 0.1645 1.0701 -0.1733 0.099 Uiso 1 1 calc R U
C121 C 0.1676(2) 0.5968(2) -0.02556(14) 0.0319(6) Uani 1 1 d . .
C122 C 0.0797(2) 0.6729(3) -0.05713(17) 0.0501(8) Uani 1 1 d . .
H39 H 0.0931 0.7114 -0.1020 0.060 Uiso 1 1 calc R U
C123 C -0.0266(3) 0.6933(3) -0.0242(2) 0.0660(11) Uani 1 1 d . .
H38 H -0.0858 0.7457 -0.0465 0.079 Uiso 1 1 calc R U
C124 C -0.0476(3) 0.6387(3) 0.0405(2) 0.0627(10) Uani 1 1 d . .
H40 H -0.1212 0.6523 0.0627 0.075 Uiso 1 1 calc R U
C125 C 0.0377(3) 0.5644(3) 0.07292(18) 0.0554(9) Uani 1 1 d . .
H37 H 0.0232 0.5265 0.1179 0.066 Uiso 1 1 calc R U
C126 C 0.1451(2) 0.5439(2) 0.04078(16) 0.0438(7) Uani 1 1 d . .
H126 H 0.2038 0.4931 0.0644 0.053 Uiso 1 1 calc R U
C131 C 0.7432(2) 0.4683(2) 0.18046(14) 0.0315(6) Uani 1 1 d . .
C132 C 0.8042(3) 0.3931(3) 0.22882(19) 0.0609(10) Uani 1 1 d . .
H53 H 0.8038 0.3255 0.2338 0.073 Uiso 1 1 calc R U
C133 C 0.8660(4) 0.4134(3) 0.2705(2) 0.0724(12) Uani 1 1 d . .
H54 H 0.9111 0.3589 0.3013 0.087 Uiso 1 1 calc R U
C134 C 0.8626(3) 0.5112(4) 0.2675(2) 0.0670(11) Uani 1 1 d . .
H52 H 0.9037 0.5257 0.2972 0.080 Uiso 1 1 calc R U
C135 C 0.7996(3) 0.5887(3) 0.2214(2) 0.0693(11) Uani 1 1 d . .
H55 H 0.7964 0.6574 0.2192 0.083 Uiso 1 1 calc R U
C136 C 0.7402(3) 0.5668(3) 0.1778(2) 0.0533(8) Uani 1 1 d . .
H136 H 0.6969 0.6208 0.1457 0.064 Uiso 1 1 calc R U
C141 C 0.5557(2) 0.4092(2) 0.23708(14) 0.0325(6) Uani 1 1 d . .
C142 C 0.6140(3) 0.3009(2) 0.24140(17) 0.0439(7) Uani 1 1 d . .
H50 H 0.6525 0.2669 0.1975 0.053 Uiso 1 1 calc R U
C143 C 0.6163(3) 0.2428(3) 0.3092(2) 0.0618(10) Uani 1 1 d . .
H46 H 0.6576 0.1695 0.3119 0.074 Uiso 1 1 calc R U
C144 C 0.5590(3) 0.2911(4) 0.3722(2) 0.0742(14) Uani 1 1 d . .
H47 H 0.5586 0.2510 0.4184 0.089 Uiso 1 1 calc R U
C145 C 0.5029(3) 0.3958(4) 0.36907(17) 0.0728(13) Uani 1 1 d . .
H48 H 0.4643 0.4286 0.4134 0.087 Uiso 1 1 calc R U
C146 C 0.5005(2) 0.4566(3) 0.30181(15) 0.0509(9) Uani 1 1 d . .
H49 H 0.4611 0.5301 0.3005 0.061 Uiso 1 1 calc R U
C151 C 0.3627(2) 0.5370(2) 0.16717(13) 0.0286(6) Uani 1 1 d . .
C152 C 0.3441(2) 0.4458(2) 0.18514(15) 0.0366(6) Uani 1 1 d . .
H42 H 0.4019 0.3809 0.1727 0.044 Uiso 1 1 calc R U
C153 C 0.2436(3) 0.4477(2) 0.22057(16) 0.0440(7) Uani 1 1 d . .
H41 H 0.2332 0.3846 0.2332 0.053 Uiso 1 1 calc R U
C154 C 0.1581(2) 0.5420(3) 0.23749(16) 0.0458(8) Uani 1 1 d . .
H43 H 0.0890 0.5437 0.2619 0.055 Uiso 1 1 calc R U
C155 C 0.1733(2) 0.6329(2) 0.21907(15) 0.0421(7) Uani 1 1 d . .
H44 H 0.1145 0.6977 0.2303 0.051 Uiso 1 1 calc R U
C156 C 0.2744(2) 0.6303(2) 0.18408(14) 0.0358(6) Uani 1 1 d . .
H45 H 0.2836 0.6939 0.1713 0.043 Uiso 1 1 calc R U
C161 C 0.5072(2) 0.70355(19) 0.06020(14) 0.0297(6) Uani 1 1 d . .
C162 C 0.5903(3) 0.7248(2) 0.01296(16) 0.0477(8) Uani 1 1 d . .
H59 H 0.6341 0.6787 -0.0243 0.057 Uiso 1 1 calc R U
C163 C 0.6114(3) 0.8113(3) 0.01852(18) 0.0569(9) Uani 1 1 d . .
H58 H 0.6690 0.8231 -0.0146 0.068 Uiso 1 1 calc R U
C164 C 0.5498(3) 0.8796(2) 0.07123(19) 0.0527(9) Uani 1 1 d . .
H57 H 0.5625 0.9400 0.0740 0.063 Uiso 1 1 calc R U
C165 C 0.4694(3) 0.8593(3) 0.1199(2) 0.0633(10) Uani 1 1 d . .
H60 H 0.4269 0.9051 0.1576 0.076 Uiso 1 1 calc R U
C166 C 0.4495(3) 0.7728(3) 0.1148(2) 0.0521(9) Uani 1 1 d . .
H56 H 0.3942 0.7600 0.1499 0.062 Uiso 1 1 calc R U
N1 N -0.03421(15) 0.91075(14) 0.44807(10) 0.0186(4) Uani 1 1 d . .
N101 N 0.37838(17) 0.63415(15) 0.01123(10) 0.0254(5) Uani 1 1 d . .
O1 O -0.00090(12) 1.06619(11) 0.44386(8) 0.0176(3) Uani 1 1 d . .
O2 O -0.27143(17) 0.81226(17) 0.27964(11) 0.0456(5) Uani 1 1 d . .
O101 O 0.57432(14) 0.53623(12) -0.00524(9) 0.0264(4) Uani 1 1 d . .
O102 O 0.11759(17) 1.04887(15) -0.06608(11) 0.0486(5) Uani 1 1 d . .

loop_
_atom_site_aniso_label
_atom_site_aniso_U_11
_atom_site_aniso_U_22
_atom_site_aniso_U_33
_atom_site_aniso_U_23
_atom_site_aniso_U_13
_atom_site_aniso_U_12
B1 0.0240(14) 0.0150(12) 0.0208(13) -0.0017(10) -0.0033(10) -0.0114(11)
B101 0.0282(15) 0.0248(14) 0.0219(14) -0.0010(11) -0.0045(11) -0.0077(12)
C1 0.0217(12) 0.0116(10) 0.0223(12) 0.0005(8) -0.0071(9) -0.0066(9)
C2 0.0254(12) 0.0232(12) 0.0191(11) 0.0015(9) -0.0069(9) -0.0150(10)
C3 0.0246(12) 0.0218(12) 0.0222(12) 0.0026(9) -0.0059(10) -0.0145(10)
C4 0.0233(12) 0.0221(12) 0.0174(11) -0.0019(9) -0.0011(9) -0.0103(10)
C5 0.0239(12) 0.0183(11) 0.0130(10) -0.0007(8) -0.0022(9) -0.0096(10)
C11 0.0237(12) 0.0233(12) 0.0184(11) 0.0003(9) -0.0046(9) -0.0151(10)
C12 0.0260(13) 0.0280(13) 0.0397(15) -0.0103(11) -0.0072(11) -0.0095(11)
C13 0.0332(15) 0.0335(15) 0.0435(16) -0.0200(12) -0.0045(12) -0.0146(12)
C14 0.0351(15) 0.0450(16) 0.0237(13) -0.0033(11) -0.0055(11) -0.0281(13)
C15 0.0260(13) 0.0334(14) 0.0343(14) 0.0037(11) -0.0125(11) -0.0132(11)
C16 0.0306(14) 0.0238(12) 0.0301(13) -0.0033(10) -0.0062(11) -0.0126(11)
C17 0.049(2) 0.085(3) 0.048(2) 0.0007(18) -0.0190(16) -0.0337(19)
C22 0.0318(13) 0.0228(12) 0.0178(11) 0.0005(9) -0.0034(10) -0.0171(11)
C23 0.0354(15) 0.0305(14) 0.0379(15) -0.0007(11) -0.0056(12) -0.0188(12)
C24 0.0456(17) 0.0262(14) 0.0402(16) -0.0002(12) -0.0053(13) -0.0130(13)
C25 0.060(2) 0.0234(13) 0.0359(15) -0.0027(11) -0.0010(14) -0.0245(14)
C26 0.059(2) 0.0375(16) 0.058(2) 0.0001(14) -0.0146(16) -0.0354(16)
C27 0.0439(17) 0.0333(15) 0.0504(18) 0.0028(13) -0.0167(14) -0.0228(13)
C31 0.0320(14) 0.0203(12) 0.0297(13) 0.0006(10) 0.0008(11) -0.0136(11)
C32 0.065(2) 0.068(2) 0.0309(16) 0.0054(15) -0.0044(15) -0.0467(19)
C33 0.091(3) 0.083(3) 0.0317(17) 0.0086(17) -0.0041(17) -0.058(2)
C34 0.067(2) 0.058(2) 0.0355(17) 0.0048(15) 0.0135(16) -0.0341(18)
C35 0.045(2) 0.089(3) 0.068(2) 0.017(2) 0.0016(18) -0.043(2)
C36 0.0436(19) 0.084(3) 0.0482(19) 0.0236(18) -0.0125(15) -0.0367(19)
C41 0.0237(13) 0.0235(12) 0.0309(13) 0.0063(10) -0.0018(10) -0.0144(11)
C42 0.0279(14) 0.0421(16) 0.0305(14) 0.0080(12) -0.0074(11) -0.0184(12)
C43 0.0356(17) 0.062(2) 0.0451(18) 0.0211(15) -0.0148(14) -0.0270(16)
C44 0.0264(16) 0.055(2) 0.077(2) 0.0305(18) -0.0112(16) -0.0175(16)
C45 0.0314(17) 0.0289(16) 0.091(3) 0.0000(16) 0.0127(17) -0.0074(13)
C46 0.0265(14) 0.0297(15) 0.064(2) -0.0057(13) 0.0057(13) -0.0161(12)
C51 0.0180(12) 0.0193(11) 0.0278(12) 0.0005(9) -0.0024(9) -0.0092(10)
C52 0.0248(13) 0.0226(12) 0.0334(14) -0.0014(10) -0.0053(11) -0.0115(10)
C53 0.0315(15) 0.0204(13) 0.0560(18) -0.0083(12) -0.0013(13) -0.0122(11)
C54 0.0387(16) 0.0204(13) 0.0546(19) 0.0081(12) -0.0062(14) -0.0112(12)
C55 0.0387(16) 0.0322(15) 0.0370(16) 0.0120(12) -0.0115(12) -0.0119(13)
C56 0.0318(14) 0.0264(13) 0.0286(13) 0.0022(10) -0.0057(11) -0.0130(11)
C61 0.0301(13) 0.0211(12) 0.0207(12) 0.0014(9) -0.0067(10) -0.0159(10)
C62 0.0362(15) 0.0341(15) 0.0251(13) 0.0004(11) -0.0031(11) -0.0080(12)
C63 0.0471(18) 0.0458(18) 0.0320(16) 0.0067(13) -0.0134(14) -0.0050(15)
C64 0.061(2) 0.0456(17) 0.0206(14) 0.0035(12) -0.0137(13) -0.0130(15)
C65 0.0534(19) 0.0379(16) 0.0234(14) -0.0065(11) -0.0035(13) -0.0122(14)
C66 0.0386(15) 0.0258(13) 0.0244(13) -0.0031(10) -0.0085(11) -0.0077(11)
C101 0.0270(13) 0.0245(13) 0.0175(11) 0.0004(9) 0.0014(10) -0.0079(11)
C102 0.0304(14) 0.0230(12) 0.0233(12) 0.0021(10) -0.0049(10) -0.0104(11)
C103 0.0323(14) 0.0220(12) 0.0219(12) 0.0014(9) -0.0053(10) -0.0107(11)
C104 0.0326(14) 0.0236(12) 0.0205(12) -0.0028(9) -0.0045(10) -0.0088(11)
C105 0.0324(14) 0.0229(12) 0.0205(12) -0.0030(10) -0.0023(10) -0.0086(11)
C111 0.0309(14) 0.0216(12) 0.0195(12) -0.0007(9) -0.0068(10) -0.0064(10)
C112 0.0335(14) 0.0298(13) 0.0214(12) 0.0006(10) -0.0050(11) -0.0090(12)
C113 0.0313(14) 0.0331(14) 0.0257(13) -0.0006(11) -0.0014(11) -0.0037(12)
C114 0.0367(15) 0.0228(13) 0.0317(14) 0.0032(11) -0.0084(12) -0.0043(12)
C115 0.0366(16) 0.0311(14) 0.0337(15) 0.0084(11) -0.0020(12) -0.0111(12)
C116 0.0306(14) 0.0290(14) 0.0282(14) -0.0006(11) -0.0016(11) -0.0069(11)
C117 0.058(2) 0.0380(18) 0.070(2) 0.0283(17) 0.0030(18) -0.0041(16)
C121 0.0335(15) 0.0372(15) 0.0272(13) -0.0063(11) -0.0033(11) -0.0155(12)
C122 0.0353(17) 0.064(2) 0.0409(17) 0.0079(15) -0.0083(14) -0.0132(15)
C123 0.0342(18) 0.090(3) 0.058(2) 0.007(2) -0.0118(16) -0.0123(18)
C124 0.0379(19) 0.093(3) 0.056(2) -0.012(2) 0.0014(16) -0.0273(19)
C125 0.048(2) 0.074(2) 0.0418(18) -0.0004(16) 0.0047(15) -0.0283(18)
C126 0.0378(17) 0.0527(19) 0.0349(16) 0.0012(14) -0.0008(13) -0.0158(14)
C131 0.0349(15) 0.0374(15) 0.0253(13) -0.0042(11) -0.0008(11) -0.0185(12)
C132 0.092(3) 0.062(2) 0.052(2) 0.0190(17) -0.044(2) -0.047(2)
C133 0.097(3) 0.094(3) 0.058(2) 0.020(2) -0.046(2) -0.063(3)
C134 0.080(3) 0.110(3) 0.045(2) -0.008(2) -0.0137(19) -0.069(3)
C135 0.083(3) 0.067(2) 0.084(3) -0.020(2) -0.019(2) -0.048(2)
C136 0.060(2) 0.0433(18) 0.063(2) -0.0067(16) -0.0167(17) -0.0233(16)
C141 0.0272(14) 0.0420(16) 0.0245(13) 0.0060(11) -0.0072(11) -0.0116(12)
C142 0.0494(18) 0.0379(16) 0.0458(17) 0.0115(13) -0.0204(14) -0.0177(14)
C143 0.064(2) 0.054(2) 0.067(3) 0.0368(19) -0.027(2) -0.0300(18)
C144 0.041(2) 0.120(4) 0.052(2) 0.055(2) -0.0215(18) -0.037(2)
C145 0.0357(18) 0.129(4) 0.0240(16) 0.0132(19) -0.0014(14) -0.012(2)
C146 0.0370(17) 0.066(2) 0.0250(15) 0.0034(14) -0.0047(12) 0.0007(15)
C151 0.0318(14) 0.0336(14) 0.0158(12) 0.0006(10) -0.0050(10) -0.0088(12)
C152 0.0373(16) 0.0370(15) 0.0325(15) -0.0006(12) -0.0046(12) -0.0131(13)
C153 0.0478(18) 0.0473(18) 0.0364(16) 0.0052(13) -0.0022(14) -0.0231(15)
C154 0.0318(16) 0.070(2) 0.0293(15) 0.0033(14) 0.0021(12) -0.0194(16)
C155 0.0374(16) 0.0497(18) 0.0251(14) -0.0041(13) 0.0011(12) -0.0058(14)
C156 0.0381(16) 0.0374(15) 0.0246(13) -0.0008(11) -0.0024(12) -0.0096(13)
C161 0.0341(15) 0.0244(13) 0.0292(14) 0.0010(10) -0.0132(11) -0.0077(11)
C162 0.073(2) 0.0430(17) 0.0346(16) -0.0043(13) 0.0046(15) -0.0352(17)
C163 0.091(3) 0.054(2) 0.0427(18) 0.0011(15) -0.0021(18) -0.050(2)
C164 0.074(2) 0.0357(17) 0.062(2) -0.0027(15) -0.0286(19) -0.0284(17)
C165 0.054(2) 0.056(2) 0.092(3) -0.044(2) -0.005(2) -0.0220(18)
C166 0.0402(18) 0.053(2) 0.069(2) -0.0312(17) 0.0026(16) -0.0203(15)
N1 0.0228(10) 0.0165(9) 0.0201(10) -0.0006(7) -0.0062(8) -0.0105(8)
N101 0.0291(11) 0.0236(10) 0.0194(10) -0.0010(8) -0.0027(8) -0.0072(9)
O1 0.0229(8) 0.0162(8) 0.0178(8) 0.0002(6) -0.0054(6) -0.0113(7)
O2 0.0460(12) 0.0682(14) 0.0400(11) -0.0110(10) -0.0142(10) -0.0340(11)
O101 0.0318(10) 0.0227(9) 0.0202(8) 0.0001(7) -0.0027(7) -0.0076(8)
O102 0.0441(12) 0.0313(11) 0.0489(13) 0.0094(9) 0.0001(10) -0.0016(9)

loop_
_atom_type_symbol
_atom_type_description
_atom_type_scat_dispersion_real
_atom_type_scat_dispersion_imag
_atom_type_scat_source
C C 0.0033 0.0016 'International Tables Vol C Tables 4.2.6.8 and 6.1.1.4'
H H 0.0000 0.0000 'International Tables Vol C Tables 4.2.6.8 and 6.1.1.4'
N N 0.0061 0.0033 'International Tables Vol C Tables 4.2.6.8 and 6.1.1.4'
O O 0.0106 0.0060 'International Tables Vol C Tables 4.2.6.8 and 6.1.1.4'
B B 0.0013 0.0007 'International Tables Vol C Tables 4.2.6.8 and 6.1.1.4'

loop_
_geom_angle_atom_site_label_1
_geom_angle_atom_site_label_2
_geom_angle_atom_site_label_3
_geom_angle
_geom_angle_site_symmetry_1
_geom_angle_site_symmetry_3
O1 B1 C61 109.16(18) . .
O1 B1 C5 111.27(18) . .
C61 B1 C5 114.15(19) . .
O1 B1 N1 98.65(16) . .
C61 B1 N1 110.61(18) . .
C5 B1 N1 111.91(17) . .
O101 B101 C161 109.0(2) . .
O101 B101 N101 98.95(18) . .
C161 B101 N101 111.37(19) . .
O101 B101 C105 111.27(19) . .
C161 B101 C105 115.2(2) . .
N101 B101 C105 109.9(2) . .
N1 C1 O1 118.3(2) . 2_576
N1 C1 C2 126.4(2) . .
O1 C1 C2 115.21(18) 2_576 .
C3 C2 C22 125.6(2) 2_576 .
C3 C2 C1 117.9(2) 2_576 .
C22 C2 C1 115.90(19) . .
C2 C3 C4 121.1(2) 2_576 .
C2 C3 C31 120.3(2) 2_576 .
C4 C3 C31 118.5(2) . .
C5 C4 C3 123.3(2) . .
C5 C4 C41 123.3(2) . .
C3 C4 C41 113.37(19) . .
C4 C5 C51 118.8(2) . .
C4 C5 B1 122.37(19) . .
C51 C5 B1 118.80(19) . .
C12 C11 C16 119.7(2) . .
C12 C11 N1 120.8(2) . .
C16 C11 N1 119.5(2) . .
C13 C12 C11 120.1(2) . .
C13 C12 H34 119.9 . .
C11 C12 H34 119.9 . .
C12 C13 C14 120.2(2) . .
C12 C13 H33 119.9 . .
C14 C13 H33 119.9 . .
O2 C14 C13 115.7(2) . .
O2 C14 C15 124.3(2) . .
C13 C14 C15 120.0(2) . .
C16 C15 C14 119.2(2) . .
C16 C15 H4 120.4 . .
C14 C15 H4 120.4 . .
C11 C16 C15 120.7(2) . .
C11 C16 H5 119.7 . .
C15 C16 H5 119.7 . .
O2 C17 H3 109.5 . .
O2 C17 H2 109.5 . .
H3 C17 H2 109.5 . .
O2 C17 H1 109.5 . .
H3 C17 H1 109.5 . .
H2 C17 H1 109.5 . .
C23 C22 C27 118.3(2) . .
C23 C22 C2 121.5(2) . .
C27 C22 C2 120.1(2) . .
C22 C23 C24 120.9(3) . .
C22 C23 H9 119.6 . .
C24 C23 H9 119.6 . .
C25 C24 C23 120.3(3) . .
C25 C24 H8 119.8 . .
C23 C24 H8 119.8 . .
C24 C25 C26 119.9(2) . .
C24 C25 H7 120.1 . .
C26 C25 H7 120.1 . .
C25 C26 C27 120.1(3) . .
C25 C26 H6 119.9 . .
C27 C26 H6 119.9 . .
C26 C27 C22 120.5(3) . .
C26 C27 H10 119.7 . .
C22 C27 H10 119.7 . .
C36 C31 C32 116.9(3) . .
C36 C31 C3 127.6(2) . .
C32 C31 C3 115.5(2) . .
C33 C32 C31 121.3(3) . .
C33 C32 H11 119.4 . .
C31 C32 H11 119.4 . .
C34 C33 C32 120.3(3) . .
C34 C33 H12 119.8 . .
C32 C33 H12 119.8 . .
C35 C34 C33 119.2(3) . .
C35 C34 H13 120.4 . .
C33 C34 H13 120.4 . .
C34 C35 C36 121.2(3) . .
C34 C35 H14 119.4 . .
C36 C35 H14 119.4 . .
C31 C36 C35 121.1(3) . .
C31 C36 H15 119.5 . .
C35 C36 H15 119.5 . .
C46 C41 C42 117.7(2) . .
C46 C41 C4 122.3(2) . .
C42 C41 C4 120.0(2) . .
C43 C42 C41 121.2(3) . .
C43 C42 H20 119.4 . .
C41 C42 H20 119.4 . .
C44 C43 C42 120.0(3) . .
C44 C43 H19 120.0 . .
C42 C43 H19 120.0 . .
C45 C44 C43 119.9(3) . .
C45 C44 H18 120.0 . .
C43 C44 H18 120.0 . .
C44 C45 C46 120.6(3) . .
C44 C45 H16 119.7 . .
C46 C45 H16 119.7 . .
C41 C46 C45 120.5(3) . .
C41 C46 H17 119.7 . .
C45 C46 H17 119.7 . .
C52 C51 C56 117.6(2) . .
C52 C51 C5 122.0(2) . .
C56 C51 C5 120.4(2) . .
C53 C52 C51 121.2(2) . .
C53 C52 H21 119.4 . .
C51 C52 H21 119.4 . .
C54 C53 C52 120.1(3) . .
C54 C53 H22 119.9 . .
C52 C53 H22 119.9 . .
C55 C54 C53 119.6(2) . .
C55 C54 H23 120.2 . .
C53 C54 H23 120.2 . .
C54 C55 C56 120.5(3) . .
C54 C55 H24 119.8 . .
C56 C55 H24 119.8 . .
C55 C56 C51 121.0(2) . .
C55 C56 H25 119.5 . .
C51 C56 H25 119.5 . .
C62 C61 C66 116.0(2) . .
C62 C61 B1 121.6(2) . .
C66 C61 B1 122.4(2) . .
C63 C62 C61 122.1(3) . .
C63 C62 H32 119.0 . .
C61 C62 H32 119.0 . .
C64 C63 C62 120.2(3) . .
C64 C63 H26 119.9 . .
C62 C63 H26 119.9 . .
C63 C64 C65 119.1(3) . .
C63 C64 H27 120.4 . .
C65 C64 H27 120.4 . .
C64 C65 C66 120.1(3) . .
C64 C65 H201 120.0 . .
C66 C65 H201 120.0 . .
C65 C66 C61 122.5(2) . .
C65 C66 H200 118.8 . .
C61 C66 H200 118.8 . .
N101 C101 O101 118.9(2) . 2_665
N101 C101 C102 126.5(2) . .
O101 C101 C102 114.6(2) 2_665 .
C103 C102 C121 125.5(2) 2_665 .
C103 C102 C101 116.2(2) 2_665 .
C121 C102 C101 117.5(2) . .
C102 C103 C104 121.7(2) 2_665 .
C102 C103 C131 121.8(2) 2_665 .
C104 C103 C131 116.5(2) . .
C105 C104 C103 124.5(2) . .
C105 C104 C141 124.2(2) . .
C103 C104 C141 111.3(2) . .
C104 C105 C151 118.3(2) . .
C104 C105 B101 121.5(2) . .
C151 C105 B101 120.3(2) . .
C116 C111 C112 120.0(2) . .
C116 C111 N101 119.1(2) . .
C112 C111 N101 120.9(2) . .
C113 C112 C111 119.6(2) . .
C113 C112 H61 120.2 . .
C111 C112 H61 120.2 . .
C112 C113 C114 120.2(2) . .
C112 C113 H62 119.9 . .
C114 C113 H62 119.9 . .
O102 C114 C115 124.9(2) . .
O102 C114 C113 114.8(2) . .
C115 C114 C113 120.3(2) . .
C114 C115 C116 119.2(2) . .
C114 C115 H64 120.4 . .
C116 C115 H64 120.4 . .
C111 C116 C115 120.7(2) . .
C111 C116 H65 119.6 . .
C115 C116 H65 119.6 . .
O102 C117 H35 109.5 . .
O102 C117 H36 109.5 . .
H35 C117 H36 109.5 . .
O102 C117 H63 109.5 . .
H35 C117 H63 109.5 . .
H36 C117 H63 109.5 . .
C126 C121 C122 118.1(3) . .
C126 C121 C102 120.9(2) . .
C122 C121 C102 121.1(2) . .
C123 C122 C121 120.9(3) . .
C123 C122 H39 119.6 . .
C121 C122 H39 119.6 . .
C124 C123 C122 120.4(3) . .
C124 C123 H38 119.8 . .
C122 C123 H38 119.8 . .
C125 C124 C123 119.7(3) . .
C125 C124 H40 120.2 . .
C123 C124 H40 120.2 . .
C124 C125 C126 120.5(3) . .
C124 C125 H37 119.7 . .
C126 C125 H37 119.7 . .
C121 C126 C125 120.5(3) . .
C121 C126 H126 119.8 . .
C125 C126 H126 119.8 . .
C132 C131 C136 117.9(3) . .
C132 C131 C103 124.9(3) . .
C136 C131 C103 117.1(2) . .
C131 C132 C133 121.5(3) . .
C131 C132 H53 119.3 . .
C133 C132 H53 119.3 . .
C134 C133 C132 120.2(4) . .
C134 C133 H54 119.9 . .
C132 C133 H54 119.9 . .
C133 C134 C135 119.5(3) . .
C133 C134 H52 120.2 . .
C135 C134 H52 120.2 . .
C134 C135 C136 119.9(3) . .
C134 C135 H55 120.0 . .
C136 C135 H55 120.0 . .
C131 C136 C135 120.9(3) . .
C131 C136 H136 119.6 . .
C135 C136 H136 119.6 . .
C146 C141 C142 118.5(3) . .
C146 C141 C104 122.4(3) . .
C142 C141 C104 119.0(2) . .
C143 C142 C141 120.5(3) . .
C143 C142 H50 119.7 . .
C141 C142 H50 119.7 . .
C144 C143 C142 119.9(3) . .
C144 C143 H46 120.1 . .
C142 C143 H46 120.1 . .
C145 C144 C143 120.3(3) . .
C145 C144 H47 119.8 . .
C143 C144 H47 119.8 . .
C144 C145 C146 121.1(3) . .
C144 C145 H48 119.4 . .
C146 C145 H48 119.4 . .
C141 C146 C145 119.6(3) . .
C141 C146 H49 120.2 . .
C145 C146 H49 120.2 . .
C156 C151 C152 117.0(3) . .
C156 C151 C105 122.3(2) . .
C152 C151 C105 120.7(2) . .
C153 C152 C151 121.5(3) . .
C153 C152 H42 119.2 . .
C151 C152 H42 119.2 . .
C152 C153 C154 119.7(3) . .
C152 C153 H41 120.1 . .
C154 C153 H41 120.1 . .
C155 C154 C153 120.0(3) . .
C155 C154 H43 120.0 . .
C153 C154 H43 120.0 . .
C154 C155 C156 119.9(3) . .
C154 C155 H44 120.0 . .
C156 C155 H44 120.0 . .
C155 C156 C151 121.8(3) . .
C155 C156 H45 119.1 . .
C151 C156 H45 119.1 . .
C166 C161 C162 115.3(3) . .
C166 C161 B101 123.4(3) . .
C162 C161 B101 121.2(2) . .
C163 C162 C161 122.1(3) . .
C163 C162 H59 118.9 . .
C161 C162 H59 118.9 . .
C164 C163 C162 120.6(3) . .
C164 C163 H58 119.7 . .
C162 C163 H58 119.7 . .
C163 C164 C165 118.6(3) . .
C163 C164 H57 120.7 . .
C165 C164 H57 120.7 . .
C164 C165 C166 120.6(3) . .
C164 C165 H60 119.7 . .
C166 C165 H60 119.7 . .
C165 C166 C161 122.7(3) . .
C165 C166 H56 118.7 . .
C161 C166 H56 118.7 . .
C1 N1 C11 118.21(19) . .
C1 N1 B1 119.21(18) . .
C11 N1 B1 121.37(17) . .
C101 N101 C111 118.7(2) . .
C101 N101 B101 118.35(19) . .
C111 N101 B101 122.21(19) . .
C1 O1 B1 120.08(17) 2_576 .
C14 O2 C17 118.8(2) . .
C101 O101 B101 120.01(18) 2_665 .
C114 O102 C117 117.7(2) . .

loop_
_geom_bond_atom_site_label_1
_geom_bond_atom_site_label_2
_geom_bond_distance
_geom_bond_site_symmetry_2
B1 O1 1.540(3) .
B1 C61 1.604(3) .
B1 C5 1.623(3) .
B1 N1 1.640(3) .
B101 O101 1.535(3) .
B101 C161 1.606(4) .
B101 N101 1.635(3) .
B101 C105 1.635(4) .
C1 N1 1.301(3) .
C1 O1 1.307(3) 2_576
C1 C2 1.485(3) .
C2 C3 1.345(3) 2_576
C2 C22 1.485(3) .
C3 C2 1.345(3) 2_576
C3 C4 1.498(3) .
C3 C31 1.503(3) .
C4 C5 1.350(3) .
C4 C41 1.500(3) .
C5 C51 1.493(3) .
C11 C12 1.379(3) .
C11 C16 1.380(3) .
C11 N1 1.445(3) .
C12 C13 1.377(3) .
C12 H34 0.9500 .
C13 C14 1.384(4) .
C13 H33 0.9500 .
C14 O2 1.361(3) .
C14 C15 1.385(4) .
C15 C16 1.385(3) .
C15 H4 0.9500 .
C16 H5 0.9500 .
C17 O2 1.400(4) .
C17 H3 0.9800 .
C17 H2 0.9800 .
C17 H1 0.9800 .
C22 C23 1.378(4) .
C22 C27 1.389(4) .
C23 C24 1.383(4) .
C23 H9 0.9500 .
C24 C25 1.361(4) .
C24 H8 0.9500 .
C25 C26 1.375(4) .
C25 H7 0.9500 .
C26 C27 1.382(4) .
C26 H6 0.9500 .
C27 H10 0.9500 .
C31 C36 1.360(4) .
C31 C32 1.390(4) .
C32 C33 1.381(4) .
C32 H11 0.9500 .
C33 C34 1.366(5) .
C33 H12 0.9500 .
C34 C35 1.329(5) .
C34 H13 0.9500 .
C35 C36 1.402(4) .
C35 H14 0.9500 .
C36 H15 0.9500 .
C41 C46 1.385(4) .
C41 C42 1.398(4) .
C42 C43 1.381(4) .
C42 H20 0.9500 .
C43 C44 1.369(5) .
C43 H19 0.9500 .
C44 C45 1.366(5) .
C44 H18 0.9500 .
C45 C46 1.392(4) .
C45 H16 0.9500 .
C46 H17 0.9500 .
C51 C52 1.394(3) .
C51 C56 1.394(3) .
C52 C53 1.383(3) .
C52 H21 0.9500 .
C53 C54 1.380(4) .
C53 H22 0.9500 .
C54 C55 1.374(4) .
C54 H23 0.9500 .
C55 C56 1.384(3) .
C55 H24 0.9500 .
C56 H25 0.9500 .
C61 C62 1.390(3) .
C61 C66 1.390(3) .
C62 C63 1.390(4) .
C62 H32 0.9500 .
C63 C64 1.374(4) .
C63 H26 0.9500 .
C64 C65 1.375(4) .
C64 H27 0.9500 .
C65 C66 1.385(4) .
C65 H201 0.9500 .
C66 H200 0.9500 .
C101 N101 1.295(3) .
C101 O101 1.302(3) 2_665
C101 C102 1.492(3) .
C102 C103 1.345(3) 2_665
C102 C121 1.485(4) .
C103 C102 1.345(3) 2_665
C103 C104 1.486(4) .
C103 C131 1.495(3) .
C104 C105 1.355(3) .
C104 C141 1.496(3) .
C105 C151 1.495(4) .
C111 C116 1.379(4) .
C111 C112 1.381(3) .
C111 N101 1.446(3) .
C112 C113 1.380(3) .
C112 H61 0.9500 .
C113 C114 1.389(4) .
C113 H62 0.9500 .
C114 O102 1.373(3) .
C114 C115 1.375(4) .
C115 C116 1.387(4) .
C115 H64 0.9500 .
C116 H65 0.9500 .
C117 O102 1.416(4) .
C117 H35 0.9800 .
C117 H36 0.9800 .
C117 H63 0.9800 .
C121 C126 1.385(4) .
C121 C122 1.390(4) .
C122 C123 1.375(5) .
C122 H39 0.9500 .
C123 C124 1.369(5) .
C123 H38 0.9500 .
C124 C125 1.366(5) .
C124 H40 0.9500 .
C125 C126 1.385(4) .
C125 H37 0.9500 .
C126 H126 0.9500 .
C131 C132 1.370(4) .
C131 C136 1.373(4) .
C132 C133 1.378(5) .
C132 H53 0.9500 .
C133 C134 1.359(5) .
C133 H54 0.9500 .
C134 C135 1.369(5) .
C134 H52 0.9500 .
C135 C136 1.390(5) .
C135 H55 0.9500 .
C136 H136 0.9500 .
C141 C146 1.382(4) .
C141 C142 1.398(4) .
C142 C143 1.387(4) .
C142 H50 0.9500 .
C143 C144 1.365(6) .
C143 H46 0.9500 .
C144 C145 1.352(6) .
C144 H47 0.9500 .
C145 C146 1.396(4) .
C145 H48 0.9500 .
C146 H49 0.9500 .
C151 C156 1.390(4) .
C151 C152 1.397(4) .
C152 C153 1.382(4) .
C152 H42 0.9500 .
C153 C154 1.383(4) .
C153 H41 0.9500 .
C154 C155 1.369(4) .
C154 H43 0.9500 .
C155 C156 1.383(4) .
C155 H44 0.9500 .
C156 H45 0.9500 .
C161 C166 1.392(4) .
C161 C162 1.393(4) .
C162 C163 1.391(4) .
C162 H59 0.9500 .
C163 C164 1.368(5) .
C163 H58 0.9500 .
C164 C165 1.371(5) .
C164 H57 0.9500 .
C165 C166 1.379(4) .
C165 H60 0.9500 .
C166 H56 0.9500 .
O1 C1 1.307(3) 2_576
O101 C101 1.302(3) 2_665

loop_
_geom_hbond_atom_site_label_D
_geom_hbond_atom_site_label_H
_geom_hbond_atom_site_label_A
_geom_hbond_distance_DH
_geom_hbond_distance_HA
_geom_hbond_distance_DA
_geom_hbond_angle_DHA
_geom_hbond_site_symmetry_A
C113 H62 O102 0.95 2.36 3.263(3) 158.0 2_575
C113 H62 O102 0.95 2.36 3.263(3) 158.0 2_575
C113 H62 O102 0.95 2.36 3.263(3) 158.0 2_575
C113 H62 O102 0.95 2.36 3.263(3) 158.0 2_575

loop_
_geom_torsion_atom_site_label_1
_geom_torsion_atom_site_label_2
_geom_torsion_atom_site_label_3
_geom_torsion_atom_site_label_4
_geom_torsion
_geom_torsion_site_symmetry_1
_geom_torsion_site_symmetry_4
N1 C1 C2 C3 -119.4(2) . 2_576
O1 C1 C2 C3 64.4(3) 2_576 2_576
N1 C1 C2 C22 68.9(3) . .
O1 C1 C2 C22 -107.4(2) 2_576 .
C2 C3 C4 C5 49.5(3) 2_576 .
C31 C3 C4 C5 -126.0(2) . .
C2 C3 C4 C41 -128.0(2) 2_576 .
C31 C3 C4 C41 56.5(3) . .
C3 C4 C5 C51 -173.2(2) . .
C41 C4 C5 C51 4.0(3) . .
C3 C4 C5 B1 9.1(3) . .
C41 C4 C5 B1 -173.6(2) . .
O1 B1 C5 C4 -51.6(3) . .
C61 B1 C5 C4 72.5(3) . .
N1 B1 C5 C4 -160.89(19) . .
O1 B1 C5 C51 130.7(2) . .
C61 B1 C5 C51 -105.2(2) . .
N1 B1 C5 C51 21.4(3) . .
C16 C11 C12 C13 2.0(4) . .
N1 C11 C12 C13 -175.7(2) . .
C11 C12 C13 C14 -0.4(4) . .
C12 C13 C14 O2 177.7(2) . .
C12 C13 C14 C15 -1.9(4) . .
O2 C14 C15 C16 -177.1(2) . .
C13 C14 C15 C16 2.5(4) . .
C12 C11 C16 C15 -1.4(4) . .
N1 C11 C16 C15 176.4(2) . .
C14 C15 C16 C11 -0.9(4) . .
C3 C2 C22 C23 -137.7(3) 2_576 .
C1 C2 C22 C23 33.3(3) . .
C3 C2 C22 C27 45.0(3) 2_576 .
C1 C2 C22 C27 -143.9(2) . .
C27 C22 C23 C24 -1.8(4) . .
C2 C22 C23 C24 -179.1(2) . .
C22 C23 C24 C25 -0.4(4) . .
C23 C24 C25 C26 2.1(4) . .
C24 C25 C26 C27 -1.7(4) . .
C25 C26 C27 C22 -0.6(5) . .
C23 C22 C27 C26 2.3(4) . .
C2 C22 C27 C26 179.6(3) . .
C2 C3 C31 C36 99.2(3) 2_576 .
C4 C3 C31 C36 -85.2(4) . .
C2 C3 C31 C32 -78.2(3) 2_576 .
C4 C3 C31 C32 97.4(3) . .
C36 C31 C32 C33 1.5(5) . .
C3 C31 C32 C33 179.1(3) . .
C31 C32 C33 C34 -0.5(6) . .
C32 C33 C34 C35 -2.1(6) . .
C33 C34 C35 C36 3.6(6) . .
C32 C31 C36 C35 0.0(5) . .
C3 C31 C36 C35 -177.3(3) . .
C34 C35 C36 C31 -2.7(6) . .
C5 C4 C41 C46 50.2(3) . .
C3 C4 C41 C46 -132.3(2) . .
C5 C4 C41 C42 -130.4(2) . .
C3 C4 C41 C42 47.1(3) . .
C46 C41 C42 C43 -1.7(4) . .
C4 C41 C42 C43 178.9(2) . .
C41 C42 C43 C44 0.0(4) . .
C42 C43 C44 C45 0.9(5) . .
C43 C44 C45 C46 0.0(5) . .
C42 C41 C46 C45 2.6(4) . .
C4 C41 C46 C45 -178.0(2) . .
C44 C45 C46 C41 -1.8(5) . .
C4 C5 C51 C52 -111.4(3) . .
B1 C5 C51 C52 66.4(3) . .
C4 C5 C51 C56 67.6(3) . .
B1 C5 C51 C56 -114.6(2) . .
C56 C51 C52 C53 -0.8(4) . .
C5 C51 C52 C53 178.2(2) . .
C51 C52 C53 C54 0.5(4) . .
C52 C53 C54 C55 0.1(4) . .
C53 C54 C55 C56 -0.6(4) . .
C54 C55 C56 C51 0.3(4) . .
C52 C51 C56 C55 0.3(4) . .
C5 C51 C56 C55 -178.7(2) . .
O1 B1 C61 C62 -35.0(3) . .
C5 B1 C61 C62 -160.2(2) . .
N1 B1 C61 C62 72.5(3) . .
O1 B1 C61 C66 143.1(2) . .
C5 B1 C61 C66 17.9(3) . .
N1 B1 C61 C66 -109.4(2) . .
C66 C61 C62 C63 0.8(4) . .
B1 C61 C62 C63 179.0(3) . .
C61 C62 C63 C64 -2.1(5) . .
C62 C63 C64 C65 2.4(5) . .
C63 C64 C65 C66 -1.3(5) . .
C64 C65 C66 C61 -0.1(4) . .
C62 C61 C66 C65 0.3(4) . .
B1 C61 C66 C65 -177.9(2) . .
N101 C101 C102 C103 109.1(3) . 2_665
O101 C101 C102 C103 -70.6(3) 2_665 2_665
N101 C101 C102 C121 -80.4(3) . .
O101 C101 C102 C121 99.9(3) 2_665 .
C102 C103 C104 C105 -49.7(4) 2_665 .
C131 C103 C104 C105 127.7(3) . .
C102 C103 C104 C141 130.1(2) 2_665 .
C131 C103 C104 C141 -52.5(3) . .
C103 C104 C105 C151 175.5(2) . .
C141 C104 C105 C151 -4.3(4) . .
C103 C104 C105 B101 -4.2(4) . .
C141 C104 C105 B101 176.0(2) . .
O101 B101 C105 C104 49.9(3) . .
C161 B101 C105 C104 -74.7(3) . .
N101 B101 C105 C104 158.5(2) . .
O101 B101 C105 C151 -129.8(2) . .
C161 B101 C105 C151 105.6(3) . .
N101 B101 C105 C151 -21.2(3) . .
C116 C111 C112 C113 0.1(4) . .
N101 C111 C112 C113 179.1(2) . .
C111 C112 C113 C114 -0.7(4) . .
C112 C113 C114 O102 -179.1(2) . .
C112 C113 C114 C115 1.0(4) . .
O102 C114 C115 C116 179.3(3) . .
C113 C114 C115 C116 -0.8(4) . .
C112 C111 C116 C115 0.1(4) . .
N101 C111 C116 C115 -178.9(2) . .
C114 C115 C116 C111 0.2(4) . .
C103 C102 C121 C126 126.0(3) 2_665 .
C101 C102 C121 C126 -43.5(4) . .
C103 C102 C121 C122 -54.7(4) 2_665 .
C101 C102 C121 C122 135.8(3) . .
C126 C121 C122 C123 -1.5(5) . .
C102 C121 C122 C123 179.2(3) . .
C121 C122 C123 C124 0.0(6) . .
C122 C123 C124 C125 0.9(6) . .
C123 C124 C125 C126 -0.2(6) . .
C122 C121 C126 C125 2.2(5) . .
C102 C121 C126 C125 -178.5(3) . .
C124 C125 C126 C121 -1.4(5) . .
C102 C103 C131 C132 -93.6(4) 2_665 .
C104 C103 C131 C132 88.9(4) . .
C102 C103 C131 C136 88.2(3) 2_665 .
C104 C103 C131 C136 -89.2(3) . .
C136 C131 C132 C133 -3.8(5) . .
C103 C131 C132 C133 178.1(3) . .
C131 C132 C133 C134 3.9(6) . .
C132 C133 C134 C135 -1.7(7) . .
C133 C134 C135 C136 -0.4(6) . .
C132 C131 C136 C135 1.7(5) . .
C103 C131 C136 C135 180.0(3) . .
C134 C135 C136 C131 0.4(6) . .
C105 C104 C141 C146 -61.2(4) . .
C103 C104 C141 C146 119.0(3) . .
C105 C104 C141 C142 123.0(3) . .
C103 C104 C141 C142 -56.8(3) . .
C146 C141 C142 C143 -0.1(4) . .
C104 C141 C142 C143 175.9(3) . .
C141 C142 C143 C144 1.6(5) . .
C142 C143 C144 C145 -2.1(6) . .
C143 C144 C145 C146 1.0(6) . .
C142 C141 C146 C145 -0.9(5) . .
C104 C141 C146 C145 -176.7(3) . .
C144 C145 C146 C141 0.5(6) . .
C104 C105 C151 C156 126.3(3) . .
B101 C105 C151 C156 -53.9(3) . .
C104 C105 C151 C152 -54.3(3) . .
B101 C105 C151 C152 125.5(3) . .
C156 C151 C152 C153 -2.3(4) . .
C105 C151 C152 C153 178.3(2) . .
C151 C152 C153 C154 1.4(4) . .
C152 C153 C154 C155 0.1(4) . .
C153 C154 C155 C156 -0.5(4) . .
C154 C155 C156 C151 -0.5(4) . .
C152 C151 C156 C155 1.8(4) . .
C105 C151 C156 C155 -178.7(2) . .
O101 B101 C161 C166 -171.5(2) . .
N101 B101 C161 C166 80.4(3) . .
C105 B101 C161 C166 -45.6(4) . .
O101 B101 C161 C162 5.9(3) . .
N101 B101 C161 C162 -102.2(3) . .
C105 B101 C161 C162 131.7(3) . .
C166 C161 C162 C163 -2.2(5) . .
B101 C161 C162 C163 -179.7(3) . .
C161 C162 C163 C164 -0.3(5) . .
C162 C163 C164 C165 2.1(5) . .
C163 C164 C165 C166 -1.3(5) . .
C164 C165 C166 C161 -1.2(6) . .
C162 C161 C166 C165 2.9(5) . .
B101 C161 C166 C165 -179.6(3) . .
O1 C1 N1 C11 179.62(18) 2_576 .
C2 C1 N1 C11 3.4(3) . .
O1 C1 N1 B1 -12.8(3) 2_576 .
C2 C1 N1 B1 171.1(2) . .
C12 C11 N1 C1 -105.7(3) . .
C16 C11 N1 C1 76.6(3) . .
C12 C11 N1 B1 87.0(3) . .
C16 C11 N1 B1 -90.7(3) . .
O1 B1 N1 C1 -46.8(2) . .
C61 B1 N1 C1 -161.13(19) . .
C5 B1 N1 C1 70.4(2) . .
O1 B1 N1 C11 120.40(19) . .
C61 B1 N1 C11 6.1(3) . .
C5 B1 N1 C11 -122.4(2) . .
O101 C101 N101 C111 179.1(2) 2_665 .
C102 C101 N101 C111 -0.5(4) . .
O101 C101 N101 B101 9.0(3) 2_665 .
C102 C101 N101 B101 -170.6(2) . .
C116 C111 N101 C101 -102.6(3) . .
C112 C111 N101 C101 78.4(3) . .
C116 C111 N101 B101 67.1(3) . .
C112 C111 N101 B101 -111.9(3) . .
O101 B101 N101 C101 50.8(3) . .
C161 B101 N101 C101 165.3(2) . .
C105 B101 N101 C101 -65.8(3) . .
O101 B101 N101 C111 -119.0(2) . .
C161 B101 N101 C111 -4.5(3) . .
C105 B101 N101 C111 124.4(2) . .
C61 B1 O1 C1 -123.4(2) . 2_576
C5 B1 O1 C1 3.5(3) . 2_576
N1 B1 O1 C1 121.17(19) . 2_576
C13 C14 O2 C17 -177.6(3) . .
C15 C14 O2 C17 2.0(4) . .
C161 B101 O101 C101 121.6(2) . 2_665
N101 B101 O101 C101 -122.0(2) . 2_665
C105 B101 O101 C101 -6.4(3) . 2_665
C115 C114 O102 C117 9.3(4) . .
C113 C114 O102 C117 -170.6(3) . .
